data_2002814
loop_
_publ_author_name
'Beck, J'
'Mueller-Buschbaum, K'

_publ_section_title
;
Synthesis and crystal structure of Te8 (Re Cl6), containing the heavy
homologue (Te8)2+ of the chalcogen polykations (S8)2+ and (Se8)2+
;
_journal_name_full
;
Zeitschrift fuer Anorganische und Allgemeine Chemie
;
_journal_page_first 409
_journal_page_last 413
_journal_paper_doi 10.1002/zaac.19976230165
_journal_volume 623
_journal_year 1997
_chemical_formula_structural 'Te8 (Re Cl6)'
_chemical_formula_sum 'Cl6 Re Te8'
_chemical_name_systematic 'Cyclo-octatellurium hexachlororhenate(IV)'
_space_group_IT_number 15
_symmetry_cell_setting monoclinic
_symmetry_Int_Tables_number 15
_symmetry_space_group_name_Hall '-C 2yc'
_symmetry_space_group_name_H-M 'C 1 2/c 1'
_cell_angle_alpha 90
_cell_angle_beta 90.85(5)
_cell_angle_gamma 90
_cell_formula_units_Z 8
_cell_length_a 12.325(9)
_cell_length_b 9.764(4)
_cell_length_c 31.140980000(16000001)
_cell_volume 3747.1
_refine_ls_R_factor_all 0.0298
_cod_database_code 2002814

loop_
_symmetry_equiv_pos_as_xyz
x,y,z
-x,y,1/2-z
-x,-y,-z
x,-y,1/2+z
1/2+x,1/2+y,z
1/2-x,1/2+y,1/2-z
1/2-x,1/2-y,-z
1/2+x,1/2-y,1/2+z

loop_
_atom_site_aniso_label
_atom_site_aniso_U_11
_atom_site_aniso_U_12
_atom_site_aniso_U_13
_atom_site_aniso_U_22
_atom_site_aniso_U_23
_atom_site_aniso_U_33
Re1 0.0251(3) 0. 0.0021(2) 0.0189(2) 0. 0.0183(2)
Re2 0.0307(4) -0.0024(2) 0.0024(2) 0.0248(3) -0.0008(2) 0.0169(2)
Te1 0.0459(5) -0.0008(3) -0.0018(3) 0.0271(3) 0.0047(2) 0.0379(3)
Te2 0.0481(5) 0.0001(3) -0.0105(3) 0.0381(4) 0.0028(3) 0.0366(3)
Te3 0.0435(5) -0.0052(3) 0.0023(3) 0.0289(3) -0.0035(3) 0.0384(3)
Te4 0.0436(5) 0.0030(3) 0.0109(3) 0.0415(4) -0.0014(3) 0.0334(3)
Te5 0.0462(5) -0.0013(4) 0.0018(3) 0.0543(4) -0.0158(3) 0.0318(3)
Te6 0.0503(6) 0.0097(4) 0.0072(4) 0.0464(4) 0.0225(3) 0.0587(4)
Te7 0.0394(5) 0.0031(4) -0.0007(3) 0.0452(4) 0.0010(3) 0.0465(3)
Te8 0.0610(6) 0.0166(4) 0.0034(3) 0.0635(5) -0.0093(3) 0.0272(3)
Cl1 0.041(2) 0.0144(12) 0.0015(10) 0.0339(13) -0.0004(9) 0.0355(10)
Cl2 0.032(2) -0.0095(12) 0.0042(11) 0.0318(13) 0.0011(10) 0.0462(11)
Cl3 0.054(2) 0.0025(13) -0.0037(10) 0.0421(13) 0.0017(9) 0.0198(8)
Cl4 0.048(2) -0.0101(13) 0.0113(10) 0.054(2) -0.0069(9) 0.0188(9)
Cl5 0.039(2) -0.0165(13) 0.0066(11) 0.0396(13) -0.0091(10) 0.0400(11)
Cl6 0.066(2) 0.0213(15) -0.0165(13) 0.0412(15) -0.0042(11) 0.0462(12)

loop_
_atom_site_label
_atom_site_type_symbol
_atom_site_symmetry_multiplicity
_atom_site_Wyckoff_symbol
_atom_site_fract_x
_atom_site_fract_y
_atom_site_fract_z
_atom_site_occupancy
_atom_site_attached_hydrogens
_atom_site_calc_flag
Re1 Re4+ 4 e 0.5 0.07830(5) 0.25 1. 0 d
Re2 Re4+ 4 b 0.5 0. 0.5 1. 0 d
Te1 Te0+ 8 f 0.02499(6) 0.21371(6) 0.34155(2) 1. 0 d
Te2 Te0+ 8 f 0.82916(7) 0.11078(7) 0.31245(2) 1. 0 d
Te3 Te0+ 8 f 0.82756(6) -0.12211(6) 0.35992(2) 1. 0 d
Te4 Te0+ 8 f 0.80576(7) 0.02253(7) 0.43427(2) 1. 0 d
Te5 Te0+ 8 f 0.02105(7) 0.09975(8) 0.43625(2) 1. 0 d
Te6 Te0+ 8 f 0.11525(7) -0.14121(8) 0.41779(2) 1. 0 d
Te7 Te0+ 8 f 0.28444(7) -0.00871(8) 0.38053(2) 1. 0 d
Te8 Te0+ 8 f 0.14804(8) 0.00871(8) 0.31086(2) 1. 0 d
Cl1 Cl1- 8 f 0.3670(2) 0.2447(2) 0.25976(6) 1. 0 d
Cl2 Cl1- 8 f 0.3681(2) -0.0950(2) 0.25561(7) 1. 0 d
Cl3 Cl1- 8 f 0.5299(2) 0.0805(3) 0.32467(6) 1. 0 d
Cl4 Cl1- 8 f 0.4422(2) 0.0279(3) 0.57139(6) 1. 0 d
Cl5 Cl1- 8 f 0.6395(2) 0.1571(3) 0.51437(7) 1. 0 d
Cl6 Cl1- 8 f 0.3876(3) 0.1786(3) 0.47677(7) 1. 0 d

loop_
_atom_type_symbol
_atom_type_oxidation_number
Re4+ 4.000
Te0+ 0.250
Cl1- -1.000
